data_1538124
loop_
_publ_author_name
'Hawthorne, F.C.'
'Oberti, R.'
'Ungaretti, L.'
'Grice, J.D.'

_publ_section_title
;
 A new hyper-calcic amphibole with Ca at the A site: Fluor-cannilloite
 from Pargas, Finland
;
_journal_name_full 'American Mineralogist'
_journal_page_first 995
_journal_page_last 1002
_journal_volume 81
_journal_year 1996
_chemical_formula_sum 'Al2.36 Ca2.16 F1.54 Fe0.18 H0.46 K0.4 Mg4.32 Na0.44 O22.46 Si6.14'
_chemical_name_systematic
;
(Na0.44 K0.4 Ca0.16) Ca2 (Mg4.32 Fe0.18 Al0.5) (Si6.14 Al1.86 O22) F1.54 (O 
H)0.46
;
_space_group_IT_number 12
_symmetry_space_group_name_Hall '-C 2y'
_symmetry_space_group_name_H-M 'C 1 2/m 1'
_cell_angle_alpha 90
_cell_angle_beta 105.41
_cell_angle_gamma 90
_cell_formula_units_Z 2
_cell_length_a 9.889
_cell_length_b 17.978
_cell_length_c 5.298
_cell_volume 908.040
_citation_journal_id_ASTM AMMIAY
_cod_data_source_file Hawthorne_AMMIAY_1996_1316.cif
_cod_data_source_block H0.46Al2.36Ca2.16F1.54Fe0.18K0.4Mg4.32Na0.44O22.46Si6.14
_cod_original_cell_volume 908.0397
_cod_original_formula_sum
;
H0.46 Al2.36 Ca2.16 F1.54 Fe0.18 K0.4 Mg4.32 Na0.44 O22.46 Si6.14
;
_cod_database_code 1538124

loop_
_symmetry_equiv_pos_as_xyz
x,y,z
-x,y,-z
-x,-y,-z
x,-y,z
x+1/2,y+1/2,z
-x+1/2,y+1/2,-z
-x+1/2,-y+1/2,-z
x+1/2,-y+1/2,z

loop_
_atom_site_label
_atom_site_type_symbol
_atom_site_fract_x
_atom_site_fract_y
_atom_site_fract_z
_atom_site_occupancy
_atom_site_U_iso_or_equiv
O1 O-2 0.1064 0.0872 0.2179 1 0.0
Mg3 Mg+2 0 0 0 0.9 0.0
Ca2 Ca+2 0 0.5 0 0.12 0.0
O2 O-2 0.1193 0.1726 0.7323 1 0.0
Na1 Na+1 0 0.5 0 0.4 0.0
Ca3 Ca+1 0 0.4729 0 0.02 0.0
K1 K+1 0.0321 0.5 0.0681 0.2 0.0
O3 O-2 0.1056 0 0.7143 0.23 0.0
Al1 Al+3 0.2798 0.0855 0.3051 0.465 0.0
F1 F-1 0.1056 0 0.7143 0.77 0.0
Mg1 Mg+2 0 0.0892 0.5 1 0.0
Al2 Al+3 0 0.1754 0 0.2 0.0
Mg2 Mg+2 0 0.1754 0 0.71 0.0
Na2 Na+1 0 0.4729 0 0.02 0.0
O7 O-2 0.3411 0 0.2871 1 0.0
Al3 Al+3 0 0 0 0.1 0.0
Si2 Si+4 0.2903 0.1733 0.8141 1 0.0
Ca1 Ca+2 0 0.2796 0.5 1 0.0
Si1 Si+4 0.2798 0.0855 0.3051 0.535 0.0
O6 O-2 0.3453 0.1175 0.611 1 0.0
O4 O-2 0.366 0.2508 0.7916 1 0.0
H1 H+1 0.1688 0 0.6402 0.23 0.0
Fe1 Fe+3 0 0.1754 0 0.09 0.0
O5 O-2 0.3503 0.1394 0.1121 1 0.0
